data_7205043
loop_
_publ_author_name
'Sayaduzzaman, Mohammad'
'Katsuhara, Mao'
'Nii, Hirofumi'
'Kawamoto, Tadashi'
'Mori, Takehiko'

_publ_section_title
;
 Structural and magnetic properties of
 (C2TEO-TTP)[Cr(isoq)2(NCS)4]&#xFFFD;CH2Cl2
;
_journal_issue 51
_journal_name_full CrystEngComm
_journal_page_first 300
_journal_paper_doi 10.1039/b307621k
_journal_volume 5
_journal_year 2003
_chemical_formula_sum 'C39 H30 Cl2 Cr N6 O2 S14'
_chemical_formula_weight 1186.45
_space_group_IT_number 2
_symmetry_cell_setting triclinic
_symmetry_Int_Tables_number 2
_symmetry_space_group_name_Hall '-P 1'
_symmetry_space_group_name_H-M 'P -1'
_cell_angle_alpha 105.71(6)
_cell_angle_beta 106.23(7)
_cell_angle_gamma 82.19(5)
_cell_formula_units_Z 2
_cell_length_a 13.977(9)
_cell_length_b 18.93(1)
_cell_length_c 10.148(8)
_cell_measurement_reflns_used 0
_cell_measurement_temperature 288.2
_cell_measurement_theta_max 60
_cell_measurement_theta_min 2
_cell_volume 2476(3)
_computing_cell_refinement 'MSC/AFC Diffractometer Control'
_computing_data_collection 'MSC/AFC Diffractometer Control'
_computing_data_reduction 'teXsan for Windows version 1.06 (MSC, 1997-1999)'
_computing_publication_material 'teXsan for Windows version 1.06 (MSC, 1997-1999)'
_computing_structure_refinement 'teXsan for Windows version 1.06 (MSC, 1997-1999)'
_computing_structure_solution
;
SIR92 (Altomare, et. al. 1994)
;
_diffrn_ambient_temperature 288.2
_diffrn_measurement_device 'Rigaku RAXIS-II'
_diffrn_orient_matrix_UB_11 0.00000
_diffrn_orient_matrix_UB_12 0.00000
_diffrn_orient_matrix_UB_13 0.00000
_diffrn_orient_matrix_UB_21 0.00000
_diffrn_orient_matrix_UB_22 0.00000
_diffrn_orient_matrix_UB_23 0.00000
_diffrn_orient_matrix_UB_31 0.00000
_diffrn_orient_matrix_UB_32 0.00000
_diffrn_orient_matrix_UB_33 0.00000
_diffrn_radiation_detector 'Imaging Plate'
_diffrn_radiation_monochromator graphite
_diffrn_radiation_source 'Rigaku rotating anode'
_diffrn_radiation_type 'Mo K\a'
_diffrn_radiation_wavelength 0.7107
_diffrn_reflns_av_R_equivalents 0.00000
_diffrn_reflns_limit_h_max 17
_diffrn_reflns_limit_h_min 0
_diffrn_reflns_limit_k_max 26
_diffrn_reflns_limit_k_min -26
_diffrn_reflns_limit_l_max 13
_diffrn_reflns_limit_l_min -14
_diffrn_reflns_number 8366
_diffrn_reflns_reduction_process 'Lp corrections applied'
_diffrn_reflns_theta_max 30.45
_diffrn_reflns_theta_min 1.12
_diffrn_standards_decay_% 0.00
_diffrn_standards_interval_count 0
_diffrn_standards_number 0
_exptl_absorpt_coefficient_mu 0.972
_exptl_absorpt_correction_type none
_exptl_crystal_colour black
_exptl_crystal_density_diffrn 1.591
_exptl_crystal_density_meas ?
_exptl_crystal_description unknown
_exptl_crystal_F_000 1208.00
_exptl_crystal_size_max 0.40
_exptl_crystal_size_mid 0.12
_exptl_crystal_size_min 0.08
_refine_diff_density_max 0.44
_refine_diff_density_min -0.38
_refine_ls_extinction_method none
_refine_ls_goodness_of_fit_all 0.931
_refine_ls_goodness_of_fit_ref 0.930
_refine_ls_hydrogen_treatment noref
_refine_ls_matrix_type full
_refine_ls_number_constraints 0
_refine_ls_number_parameters 580
_refine_ls_number_reflns 3714
_refine_ls_number_restraints 0
_refine_ls_R_factor_all 0.0540
_refine_ls_R_factor_gt 0.0550
_refine_ls_shift/su_max 0.0100
_refine_ls_shift/su_mean 0.0003
_refine_ls_structure_factor_coef F
_refine_ls_weighting_details unit
_refine_ls_weighting_scheme sigma
_refine_ls_wR_factor_all 0.0680
_refine_ls_wR_factor_ref 0.0680
_reflns_number_gt 3714
_reflns_number_total 8366
_reflns_threshold_expression I>5.00\s(I)
_cod_data_source_file b307621k.txt
_cod_data_source_block RU3H4K
_cod_original_cell_volume 2476(4)
_cod_original_formula_sum 'C39 H30 Cl2 Cr N6 O2 S14 '
_cod_database_code 7205043

loop_
_symmetry_equiv_pos_as_xyz
'   +x,   +y,   +z'
'   -x,   -y,   -z'

loop_
_atom_site_label
_atom_site_fract_x
_atom_site_fract_y
_atom_site_fract_z
_atom_site_U_iso_or_equiv
_atom_site_occupancy
_atom_site_refinement_flags
_atom_site_adp_type
_atom_site_calc_flag
_atom_site_calc_attached_atom
Cr(1) 1.0000 1.0000 1.0000 0.0381(8) 1.000 S Uani d ?
Cr(2) 1.0000 0.5000 0.5000 0.0423(8) 1.000 S Uani d ?
Cl(1) 0.9987(5) 0.0974(3) 0.5289(6) 0.124(2) 1.000 . Uani d ?
Cl(2) 0.8099(5) 0.1800(3) 0.4579(6) 0.130(2) 1.000 . Uani d ?
S(1) 0.6441(3) 0.7946(2) 0.2567(4) 0.066(1) 1.000 . Uani d ?
S(2) 0.4840(3) 0.8829(2) 0.4417(4) 0.061(1) 1.000 . Uani d ?
S(3) 0.6408(2) 0.6678(2) 0.3800(3) 0.046(1) 1.000 . Uani d ?
S(4) 0.5019(2) 0.7463(2) 0.5466(3) 0.045(1) 1.000 . Uani d ?
S(5) 0.6577(2) 0.5278(2) 0.5137(3) 0.0390(9) 1.000 . Uani d ?
S(6) 0.5219(2) 0.6113(2) 0.6890(3) 0.0413(9) 1.000 . Uani d ?
S(7) 0.6740(2) 0.3987(2) 0.6497(3) 0.0423(9) 1.000 . Uani d ?
S(8) 0.5321(2) 0.4813(2) 0.8153(3) 0.0414(9) 1.000 . Uani d ?
S(9) 0.6889(3) 0.2641(2) 0.7858(4) 0.050(1) 1.000 . Uani d ?
S(10) 0.5508(3) 0.3443(2) 0.9565(4) 0.055(1) 1.000 . Uani d ?
S(11) 1.2756(3) 1.0335(2) 0.8407(5) 0.074(1) 1.000 . Uani d ?
S(12) 1.2622(3) 1.0358(3) 1.4033(5) 0.100(2) 1.000 . Uani d ?
S(13) 1.2649(3) 0.6481(2) 0.6529(4) 0.067(1) 1.000 . Uani d ?
S(14) 1.2594(3) 0.4650(2) 0.8890(4) 0.063(1) 1.000 . Uani d ?
O(1) 0.6996(8) 0.1512(5) 0.894(1) 0.072(3) 1.000 . Uani d ?
O(2) 0.5636(8) 0.2288(5) 1.061(1) 0.076(4) 1.000 . Uani d ?
N(1) 1.1157(8) 1.0062(5) 0.924(1) 0.044(3) 1.000 . Uani d ?
N(2) 1.0916(8) 1.0173(5) 1.191(1) 0.052(3) 1.000 . Uani d ?
N(3) 0.9693(7) 1.1126(5) 1.027(1) 0.043(3) 1.000 . Uani d ?
N(4) 1.0865(8) 0.5806(6) 0.530(1) 0.053(3) 1.000 . Uani d ?
N(5) 1.0983(8) 0.4682(6) 0.659(1) 0.055(3) 1.000 . Uani d ?
N(6) 1.0743(7) 0.4337(5) 0.356(1) 0.046(3) 1.000 . Uani d ?
C(1) 0.841(1) 0.735(1) 0.329(2) 0.092(7) 1.000 . Uani d ?
C(2) 0.525(1) 0.9364(9) 0.729(2) 0.086(6) 1.000 . Uani d ?
C(3) 0.775(1) 0.8023(9) 0.332(2) 0.076(5) 1.000 . Uani d ?
C(4) 0.443(1) 0.9165(7) 0.605(1) 0.059(4) 1.000 . Uani d ?
C(5) 0.6056(9) 0.7596(6) 0.375(1) 0.041(4) 1.000 . Uani d ?
C(6) 0.5420(9) 0.7959(6) 0.451(1) 0.046(4) 1.000 . Uani d ?
C(7) 0.5800(8) 0.6660(6) 0.506(1) 0.041(4) 1.000 . Uani d ?
C(8) 0.5876(8) 0.6093(5) 0.565(1) 0.034(3) 1.000 . Uani d ?
C(9) 0.6307(8) 0.4870(6) 0.632(1) 0.040(3) 1.000 . Uani d ?
C(10) 0.5687(8) 0.5249(6) 0.710(1) 0.038(3) 1.000 . Uani d ?
C(11) 0.6086(9) 0.4016(6) 0.775(1) 0.041(4) 1.000 . Uani d ?
C(12) 0.6167(9) 0.3442(6) 0.833(1) 0.039(3) 1.000 . Uani d ?
C(13) 0.655(1) 0.2206(7) 0.894(1) 0.052(4) 1.000 . Uani d ?
C(14) 0.595(1) 0.2560(7) 0.972(1) 0.057(4) 1.000 . Uani d ?
C(15) 0.648(2) 0.1174(9) 0.962(3) 0.128(9) 1.000 . Uani d ?
C(16) 0.617(2) 0.160(1) 1.075(3) 0.19(1) 1.000 . Uani d ?
C(17) 1.1807(9) 1.0184(6) 0.889(1) 0.044(4) 1.000 . Uani d ?
C(18) 1.161(1) 1.0236(7) 1.280(1) 0.051(4) 1.000 . Uani d ?
C(19) 0.9393(9) 1.1552(6) 1.142(1) 0.042(4) 1.000 . Uani d ?
C(20) 0.9141(9) 1.2284(7) 1.159(1) 0.049(4) 1.000 . Uani d ?
C(21) 0.9199(9) 1.2648(6) 1.059(1) 0.044(4) 1.000 . Uani d ?
C(22) 0.895(1) 1.3404(6) 1.067(1) 0.050(4) 1.000 . Uani d ?
C(23) 0.905(1) 1.3711(7) 0.965(2) 0.058(4) 1.000 . Uani d ?
C(24) 0.942(1) 1.3297(7) 0.850(1) 0.054(4) 1.000 . Uani d ?
C(25) 0.963(1) 1.2565(7) 0.839(1) 0.057(4) 1.000 . Uani d ?
C(26) 0.9548(9) 1.2228(6) 0.943(1) 0.043(4) 1.000 . Uani d ?
C(27) 0.9770(9) 1.1469(6) 0.933(1) 0.043(4) 1.000 . Uani d ?
C(28) 1.157(1) 0.6089(6) 0.578(1) 0.042(4) 1.000 . Uani d ?
C(29) 1.1652(9) 0.4658(6) 0.754(1) 0.044(4) 1.000 . Uani d ?
C(30) 1.102(1) 0.4608(7) 0.262(1) 0.055(4) 1.000 . Uani d ?
C(31) 1.156(1) 0.4197(7) 0.171(1) 0.055(4) 1.000 . Uani d ?
C(32) 1.1862(9) 0.3467(7) 0.171(1) 0.045(4) 1.000 . Uani d ?
C(33) 1.242(1) 0.3000(8) 0.082(1) 0.062(5) 1.000 . Uani d ?
C(34) 1.266(1) 0.2290(9) 0.090(2) 0.072(5) 1.000 . Uani d ?
C(35) 1.233(1) 0.1997(7) 0.180(2) 0.070(5) 1.000 . Uani d ?
C(36) 1.182(1) 0.2428(7) 0.269(1) 0.055(4) 1.000 . Uani d ?
C(37) 1.1582(9) 0.3163(7) 0.267(1) 0.044(4) 1.000 . Uani d ?
C(38) 1.1021(9) 0.3653(7) 0.358(1) 0.048(4) 1.000 . Uani d ?
C(39) 0.879(2) 0.095(1) 0.497(2) 0.140(9) 1.000 . Uani d ?
H(1) 0.8534 0.7216 0.4174 0.106 1.000 . Uiso c ?
H(2) 0.8119 0.6955 0.2547 0.106 1.000 . Uiso c ?
H(3) 0.9038 0.7429 0.3167 0.106 1.000 . Uiso c ?
H(4) 0.5053 0.9297 0.8099 0.104 1.000 . Uiso c ?
H(5) 0.5812 0.9032 0.7178 0.104 1.000 . Uiso c ?
H(6) 0.5385 0.9844 0.7445 0.104 1.000 . Uiso c ?
H(7) 0.7978 0.8289 0.2809 0.090 1.000 . Uiso c ?
H(8) 0.7849 0.8276 0.4271 0.090 1.000 . Uiso c ?
H(9) 0.3976 0.9580 0.5974 0.071 1.000 . Uiso c ?
H(10) 0.4077 0.8780 0.6140 0.071 1.000 . Uiso c ?
H(11) 0.5888 0.0992 0.8908 0.162 1.000 . Uiso c ?
H(12) 0.6894 0.0764 0.9864 0.162 1.000 . Uiso c ?
H(13) 0.6807 0.1721 1.1474 0.209 1.000 . Uiso c ?
H(14) 0.5824 0.1324 1.1037 0.209 1.000 . Uiso c ?
H(15) 0.9386 1.1337 1.2145 0.051 1.000 . Uiso c ?
H(16) 0.8905 1.2550 1.2396 0.055 1.000 . Uiso c ?
H(17) 0.8706 1.3696 1.1441 0.055 1.000 . Uiso c ?
H(18) 0.8887 1.4228 0.9763 0.070 1.000 . Uiso c ?
H(19) 0.9486 1.3514 0.7792 0.066 1.000 . Uiso c ?
H(20) 0.9865 1.2274 0.7600 0.068 1.000 . Uiso c ?
H(21) 0.9965 1.1182 0.8499 0.048 1.000 . Uiso c ?
H(22) 1.0824 0.5108 0.2608 0.064 1.000 . Uiso c ?
H(23) 1.1713 0.4415 0.1043 0.065 1.000 . Uiso c ?
H(24) 1.2585 0.3168 0.0121 0.075 1.000 . Uiso c ?
H(25) 1.3099 0.1994 0.0370 0.082 1.000 . Uiso c ?
H(26) 1.2454 0.1484 0.1770 0.083 1.000 . Uiso c ?
H(27) 1.1618 0.2234 0.3332 0.067 1.000 . Uiso c ?
H(28) 1.0846 0.3458 0.4250 0.055 1.000 . Uiso c ?
H(29) 0.8571 0.0556 0.4172 0.167 1.000 . Uiso c ?
H(30) 0.8632 0.0876 0.5770 0.167 1.000 . Uiso c ?

loop_
_atom_site_aniso_label
_atom_site_aniso_U_11
_atom_site_aniso_U_22
_atom_site_aniso_U_33
_atom_site_aniso_U_12
_atom_site_aniso_U_13
_atom_site_aniso_U_23
Cr(1) 0.043(2) 0.034(1) 0.034(2) -0.003(1) 0.007(1) 0.004(1)
Cr(2) 0.039(2) 0.042(2) 0.037(2) -0.003(1) 0.005(1) -0.000(1)
Cl(1) 0.129(5) 0.094(4) 0.136(5) -0.021(3) 0.053(4) -0.019(3)
Cl(2) 0.133(5) 0.145(5) 0.106(4) -0.027(4) 0.015(4) 0.027(4)
S(1) 0.066(2) 0.082(3) 0.070(2) -0.013(2) 0.014(2) 0.049(2)
S(2) 0.086(3) 0.038(2) 0.056(2) 0.000(2) 0.006(2) 0.021(2)
S(3) 0.047(2) 0.050(2) 0.047(2) -0.003(1) 0.019(1) 0.017(2)
S(4) 0.057(2) 0.035(2) 0.049(2) -0.000(1) 0.019(2) 0.015(1)
S(5) 0.038(2) 0.038(2) 0.046(2) 0.000(1) 0.014(1) 0.016(1)
S(6) 0.048(2) 0.033(2) 0.049(2) 0.001(1) 0.019(1) 0.015(1)
S(7) 0.046(2) 0.037(2) 0.052(2) 0.005(1) 0.018(1) 0.021(1)
S(8) 0.056(2) 0.036(2) 0.039(2) -0.000(1) 0.019(1) 0.013(1)
S(9) 0.055(2) 0.043(2) 0.054(2) 0.002(2) 0.012(2) 0.019(2)
S(10) 0.085(3) 0.042(2) 0.045(2) 0.001(2) 0.027(2) 0.014(2)
S(11) 0.075(3) 0.073(3) 0.096(3) 0.001(2) 0.045(2) 0.035(2)
S(12) 0.073(3) 0.128(4) 0.073(3) -0.010(3) -0.022(2) 0.022(3)
S(13) 0.048(2) 0.073(2) 0.078(3) -0.016(2) 0.027(2) -0.003(2)
S(14) 0.053(2) 0.081(3) 0.042(2) 0.011(2) 0.003(2) 0.011(2)
O(1) 0.105(8) 0.035(5) 0.064(6) 0.005(5) -0.003(6) 0.022(5)
O(2) 0.125(9) 0.063(6) 0.058(6) -0.014(6) 0.027(6) 0.036(5)
N(1) 0.045(6) 0.044(6) 0.046(6) 0.001(5) 0.017(5) 0.013(5)
N(2) 0.059(7) 0.047(6) 0.040(7) 0.005(5) 0.007(5) 0.007(5)
N(3) 0.050(6) 0.039(6) 0.036(6) -0.001(5) 0.017(5) -0.003(4)
N(4) 0.046(7) 0.059(7) 0.043(7) -0.016(5) 0.003(5) -0.004(5)
N(5) 0.052(7) 0.053(7) 0.049(7) 0.010(5) 0.008(6) 0.008(5)
N(6) 0.046(6) 0.043(6) 0.049(6) -0.000(5) 0.016(5) 0.006(5)
C(1) 0.09(1) 0.11(1) 0.10(1) -0.01(1) 0.04(1) 0.04(1)
C(2) 0.11(1) 0.08(1) 0.08(1) -0.01(1) 0.04(1) 0.006(9)
C(3) 0.06(1) 0.10(1) 0.08(1) -0.027(9) 0.016(8) 0.039(9)
C(4) 0.058(9) 0.052(8) 0.067(9) 0.014(7) 0.023(7) 0.017(7)
C(5) 0.042(7) 0.045(7) 0.045(7) -0.006(6) 0.013(6) 0.022(6)
C(6) 0.059(8) 0.041(7) 0.033(7) -0.019(6) -0.011(6) 0.017(6)
C(7) 0.037(7) 0.044(7) 0.044(7) -0.007(5) 0.016(5) 0.005(6)
C(8) 0.034(6) 0.026(6) 0.045(7) -0.006(5) 0.008(5) 0.013(5)
C(9) 0.039(7) 0.033(6) 0.049(7) -0.005(5) 0.006(6) 0.014(5)
C(10) 0.038(7) 0.039(7) 0.034(7) -0.011(5) 0.004(5) 0.005(5)
C(11) 0.051(8) 0.032(6) 0.045(7) -0.001(5) 0.019(6) 0.011(5)
C(12) 0.046(7) 0.035(6) 0.033(7) -0.003(5) 0.012(5) 0.000(5)
C(13) 0.07(1) 0.034(7) 0.044(8) -0.012(6) -0.001(7) 0.009(6)
C(14) 0.09(1) 0.042(7) 0.043(8) -0.019(7) -0.000(7) 0.020(6)
C(15) 0.18(2) 0.05(1) 0.20(2) 0.02(1) 0.08(2) 0.07(1)
C(16) 0.41(4) 0.07(1) 0.19(2) 0.05(2) 0.20(2) 0.09(1)
C(17) 0.047(8) 0.036(7) 0.050(8) 0.011(6) 0.018(6) 0.012(6)
C(18) 0.066(9) 0.045(7) 0.042(8) 0.006(7) 0.018(7) 0.010(6)
C(19) 0.044(7) 0.048(7) 0.031(6) -0.004(6) 0.009(5) 0.004(5)
C(20) 0.054(8) 0.044(7) 0.042(8) -0.000(6) 0.018(6) -0.004(6)
C(21) 0.042(7) 0.036(7) 0.046(8) 0.002(5) 0.003(6) 0.006(6)
C(22) 0.057(8) 0.038(7) 0.046(8) -0.000(6) 0.016(6) -0.004(6)
C(23) 0.07(1) 0.036(7) 0.063(9) 0.002(6) 0.013(7) 0.012(7)
C(24) 0.07(1) 0.042(7) 0.052(8) -0.003(7) 0.016(7) 0.017(6)
C(25) 0.056(9) 0.043(7) 0.07(1) -0.004(6) 0.035(7) -0.001(7)
C(26) 0.051(8) 0.033(6) 0.044(7) -0.004(5) 0.012(6) 0.010(5)
C(27) 0.053(8) 0.042(7) 0.032(7) 0.003(6) 0.015(6) 0.005(6)
C(28) 0.059(8) 0.042(7) 0.031(6) 0.011(6) 0.025(6) 0.011(5)
C(29) 0.047(8) 0.041(7) 0.039(7) 0.013(6) 0.016(6) 0.005(6)
C(30) 0.056(9) 0.046(8) 0.053(9) -0.011(6) -0.002(7) 0.009(7)
C(31) 0.061(9) 0.061(9) 0.047(8) -0.014(7) 0.012(7) 0.017(7)
C(32) 0.042(7) 0.046(7) 0.034(7) -0.005(6) -0.003(6) 0.003(6)
C(33) 0.07(1) 0.07(1) 0.026(7) 0.007(8) 0.014(6) -0.002(7)
C(34) 0.07(1) 0.07(1) 0.06(1) 0.018(8) 0.030(8) -0.002(8)
C(35) 0.08(1) 0.045(8) 0.07(1) 0.011(8) 0.009(9) 0.011(8)
C(36) 0.058(9) 0.051(8) 0.050(8) 0.008(7) 0.009(7) 0.012(7)
C(37) 0.033(7) 0.049(8) 0.036(7) 0.001(6) -0.005(5) 0.001(6)
C(38) 0.049(8) 0.044(7) 0.040(7) -0.002(6) -0.002(6) 0.009(6)
C(39) 0.22(3) 0.12(2) 0.07(1) -0.10(2) 0.01(1) 0.02(1)

loop_
_atom_type_symbol
_atom_type_oxidation_number
_atom_type_number_in_cell
_atom_type_scat_dispersion_real
_atom_type_scat_dispersion_imag
_atom_type_scat_source
C 0 78 0.002 0.002
;International Tables for Crystallography
(1992, Vol. C, Table 6.1.1.2)
;
H 0 60 0.000 0.000
;International Tables for Crystallography
(1992, Vol. C, Table 6.1.1.2)
;
N 0 12 0.004 0.003
;International Tables for Crystallography
(1992, Vol. C, Table 6.1.1.2)
;
Cr 0 2 0.284 0.624
;International Tables for Crystallography
(1992, Vol. C, Tables 4.2.6.8 and 6.1.1.1)
;
S 0 28 0.110 0.124
;International Tables for Crystallography
(1992, Vol. C, Table 6.1.1.2)
;
O 0 4 0.008 0.006
;International Tables for Crystallography
(1992, Vol. C, Table 6.1.1.2)
;
Cl 0 4 0.132 0.159
;International Tables for Crystallography
(1992, Vol. C, Tables 4.2.6.8 and 6.1.1.1)
;

loop_
_geom_angle_atom_site_label_1
_geom_angle_atom_site_label_2
_geom_angle_atom_site_label_3
_geom_angle
_geom_angle_site_symmetry_1
_geom_angle_site_symmetry_2
_geom_angle_site_symmetry_3
_geom_angle_publ_flag
N(1) Cr(1) N(1) 180.00 . . . ?
N(1) Cr(1) N(2) 88.5(4) . . . ?
N(1) Cr(1) N(2) 91.5(4) . . . ?
N(1) Cr(1) N(3) 89.6(4) . . . ?
N(1) Cr(1) N(3) 90.4(4) . . . ?
N(1) Cr(1) N(2) 91.5(4) 2_777 2_777 2_777 ?
N(1) Cr(1) N(2) 88.5(4) 2_777 2_777 2_777 ?
N(1) Cr(1) N(3) 90.4(4) 2_777 2_777 2_777 ?
N(1) Cr(1) N(3) 89.6(4) 2_777 2_777 2_777 ?
N(2) Cr(1) N(2) 180.00 . . . ?
N(2) Cr(1) N(3) 89.7(4) . . . ?
N(2) Cr(1) N(3) 90.3(4) . . . ?
N(2) Cr(1) N(3) 90.3(4) 2_777 2_777 2_777 ?
N(2) Cr(1) N(3) 89.7(4) 2_777 2_777 2_777 ?
N(3) Cr(1) N(3) 180.00 . . . ?
N(4) Cr(2) N(4) 180.00 . . . ?
N(4) Cr(2) N(5) 88.0(4) . . . ?
N(4) Cr(2) N(5) 92.0(4) . . . ?
N(4) Cr(2) N(6) 89.8(4) . . . ?
N(4) Cr(2) N(6) 90.2(4) . . . ?
N(4) Cr(2) N(5) 92.0(4) 2_766 2_766 2_766 ?
N(4) Cr(2) N(5) 88.0(4) 2_766 2_766 2_766 ?
N(4) Cr(2) N(6) 90.2(4) 2_766 2_766 2_766 ?
N(4) Cr(2) N(6) 89.8(4) 2_766 2_766 2_766 ?
N(5) Cr(2) N(5) 180.00 . . . ?
N(5) Cr(2) N(6) 91.4(4) . . . ?
N(5) Cr(2) N(6) 88.6(4) . . . ?
N(5) Cr(2) N(6) 88.6(4) 2_766 2_766 2_766 ?
N(5) Cr(2) N(6) 91.4(4) 2_766 2_766 2_766 ?
N(6) Cr(2) N(6) 180.0000(1) . . . ?
C(3) S(1) C(5) 104.0(6) . . . ?
C(4) S(2) C(6) 104.3(6) . . . ?
C(5) S(3) C(7) 96.6(5) . . . ?
C(6) S(4) C(7) 96.1(6) . . . ?
C(8) S(5) C(9) 93.5(5) . . . ?
C(8) S(6) C(10) 93.8(5) . . . ?
C(9) S(7) C(11) 93.8(5) . . . ?
C(10) S(8) C(11) 94.1(5) . . . ?
C(12) S(9) C(13) 93.8(6) . . . ?
C(12) S(10) C(14) 94.2(6) . . . ?
C(13) O(1) C(15) 108(1) . . . ?
C(14) O(2) C(16) 110(1) . . . ?
Cr(1) N(1) C(17) 171.7(9) . . . ?
Cr(1) N(2) C(18) 162(1) . . . ?
Cr(1) N(3) C(19) 121.8(8) . . . ?
Cr(1) N(3) C(27) 121.8(7) . . . ?
C(19) N(3) C(27) 116.4(9) . . . ?
Cr(2) N(4) C(28) 153(1) . . . ?
Cr(2) N(5) C(29) 163(1) . . . ?
Cr(2) N(6) C(30) 121.4(8) . . . ?
Cr(2) N(6) C(38) 121.0(9) . . . ?
C(30) N(6) C(38) 118(1) . . . ?
C(3) C(1) H(1) 109.8 . . . no
C(3) C(1) H(2) 111.6 . . . no
C(3) C(1) H(3) 110.3 . . . no
H(1) C(1) H(2) 108.7 . . . no
H(1) C(1) H(3) 107.4 . . . no
H(2) C(1) H(3) 108.9 . . . no
C(4) C(2) H(4) 107.6 . . . no
C(4) C(2) H(5) 108.8 . . . no
C(4) C(2) H(6) 110.4 . . . no
H(4) C(2) H(5) 107.1 . . . no
H(4) C(2) H(6) 109.7 . . . no
H(5) C(2) H(6) 113.0 . . . no
S(1) C(3) C(1) 119(1) . . . ?
S(1) C(3) H(7) 107.4 . . . no
S(1) C(3) H(8) 108.0 . . . no
C(1) C(3) H(7) 105.4 . . . no
C(1) C(3) H(8) 106.5 . . . no
H(7) C(3) H(8) 110.9 . . . no
S(2) C(4) C(2) 113(1) . . . ?
S(2) C(4) H(9) 109.3 . . . no
S(2) C(4) H(10) 107.9 . . . no
C(2) C(4) H(9) 109.1 . . . no
C(2) C(4) H(10) 109.8 . . . no
H(9) C(4) H(10) 107.5 . . . no
S(1) C(5) S(3) 118.3(7) . . . ?
S(1) C(5) C(6) 124.2(9) . . . ?
S(3) C(5) C(6) 117.1(9) . . . ?
S(2) C(6) S(4) 118.5(8) . . . ?
S(2) C(6) C(5) 124.4(9) . . . ?
S(4) C(6) C(5) 116.5(9) . . . ?
S(3) C(7) S(4) 113.0(7) . . . ?
S(3) C(7) C(8) 124.4(8) . . . ?
S(4) C(7) C(8) 122.6(8) . . . ?
S(5) C(8) S(6) 116.5(6) . . . ?
S(5) C(8) C(7) 121.9(8) . . . ?
S(6) C(8) C(7) 121.5(8) . . . ?
S(5) C(9) S(7) 124.3(7) . . . ?
S(5) C(9) C(10) 117.9(8) . . . ?
S(7) C(9) C(10) 117.7(9) . . . ?
S(6) C(10) S(8) 123.6(7) . . . ?
S(6) C(10) C(9) 118.1(9) . . . ?
S(8) C(10) C(9) 118.1(9) . . . ?
S(7) C(11) S(8) 116.1(6) . . . ?
S(7) C(11) C(12) 120.6(8) . . . ?
S(8) C(11) C(12) 123.2(9) . . . ?
S(9) C(12) S(10) 115.6(6) . . . ?
S(9) C(12) C(11) 122.3(8) . . . ?
S(10) C(12) C(11) 122.0(8) . . . ?
S(9) C(13) O(1) 115(1) . . . ?
S(9) C(13) C(14) 119(1) . . . ?
O(1) C(13) C(14) 126(1) . . . ?
S(10) C(14) O(2) 118(1) . . . ?
S(10) C(14) C(13) 117(1) . . . ?
O(2) C(14) C(13) 125(1) . . . ?
O(1) C(15) C(16) 118(2) . . . ?
O(1) C(15) H(11) 105.9 . . . no
O(1) C(15) H(12) 107.7 . . . no
C(16) C(15) H(11) 106.4 . . . no
C(16) C(15) H(12) 110.4 . . . no
H(11) C(15) H(12) 107.9 . . . no
O(2) C(16) C(15) 118(2) . . . ?
O(2) C(16) H(13) 106.1 . . . no
O(2) C(16) H(14) 110.9 . . . no
C(15) C(16) H(13) 103.3 . . . no
C(15) C(16) H(14) 109.0 . . . no
H(13) C(16) H(14) 109.3 . . . no
S(11) C(17) N(1) 178(1) . . . ?
S(12) C(18) N(2) 177(1) . . . ?
N(3) C(19) C(20) 123(1) . . . ?
N(3) C(19) H(15) 118.7 . . . no
C(20) C(19) H(15) 117.9 . . . no
C(19) C(20) C(21) 121(1) . . . ?
C(19) C(20) H(16) 119.5 . . . no
C(21) C(20) H(16) 119.7 . . . no
C(20) C(21) C(22) 125(1) . . . ?
C(20) C(21) C(26) 117(1) . . . ?
C(22) C(21) C(26) 118(1) . . . ?
C(21) C(22) C(23) 121(1) . . . ?
C(21) C(22) H(17) 119.1 . . . no
C(23) C(22) H(17) 120.2 . . . no
C(22) C(23) C(24) 122(1) . . . ?
C(22) C(23) H(18) 117.8 . . . no
C(24) C(23) H(18) 120.3 . . . no
C(23) C(24) C(25) 118(1) . . . ?
C(23) C(24) H(19) 121.5 . . . no
C(25) C(24) H(19) 120.8 . . . no
C(24) C(25) C(26) 122(1) . . . ?
C(24) C(25) H(20) 118.7 . . . no
C(26) C(25) H(20) 119.1 . . . no
C(21) C(26) C(25) 120(1) . . . ?
C(21) C(26) C(27) 118(1) . . . ?
C(25) C(26) C(27) 123(1) . . . ?
N(3) C(27) C(26) 125(1) . . . ?
N(3) C(27) H(21) 118.3 . . . no
C(26) C(27) H(21) 117.0 . . . no
S(13) C(28) N(4) 177(1) . . . ?
S(14) C(29) N(5) 178(1) . . . ?
N(6) C(30) C(31) 123(1) . . . ?
N(6) C(30) H(22) 117.9 . . . no
C(31) C(30) H(22) 119.2 . . . no
C(30) C(31) C(32) 121(1) . . . ?
C(30) C(31) H(23) 119.3 . . . no
C(32) C(31) H(23) 119.9 . . . no
C(31) C(32) C(33) 125(1) . . . ?
C(31) C(32) C(37) 118(1) . . . ?
C(33) C(32) C(37) 117(1) . . . ?
C(32) C(33) C(34) 120(1) . . . ?
C(32) C(33) H(24) 120.3 . . . no
C(34) C(33) H(24) 119.4 . . . no
C(33) C(34) C(35) 121(1) . . . ?
C(33) C(34) H(25) 119.5 . . . no
C(35) C(34) H(25) 119.2 . . . no
C(34) C(35) C(36) 120(1) . . . ?
C(34) C(35) H(26) 119.7 . . . no
C(36) C(35) H(26) 120.0 . . . no
C(35) C(36) C(37) 120(1) . . . ?
C(35) C(36) H(27) 120.2 . . . no
C(37) C(36) H(27) 120.1 . . . no
C(32) C(37) C(36) 121(1) . . . ?
C(32) C(37) C(38) 116(1) . . . ?
C(36) C(37) C(38) 122(1) . . . ?
N(6) C(38) C(37) 125(1) . . . ?
N(6) C(38) H(28) 118.3 . . . no
C(37) C(38) H(28) 117.0 . . . no
Cl(1) C(39) Cl(2) 113(1) . . . ?
Cl(1) C(39) H(29) 108.9 . . . no
Cl(1) C(39) H(30) 109.1 . . . no
Cl(2) C(39) H(29) 107.7 . . . no
Cl(2) C(39) H(30) 107.9 . . . no
H(29) C(39) H(30) 110.3 . . . no

loop_
_geom_bond_atom_site_label_1
_geom_bond_atom_site_label_2
_geom_bond_distance
_geom_bond_site_symmetry_1
_geom_bond_site_symmetry_2
_geom_bond_publ_flag
Cr(1) N(1) 2.01(1) . . ?
Cr(1) N(1) 2.01(1) . . ?
Cr(1) N(2) 1.97(1) . . ?
Cr(1) N(2) 1.97(1) . . ?
Cr(1) N(3) 2.074(9) . . ?
Cr(1) N(3) 2.074(9) . . ?
Cr(2) N(4) 1.98(1) . . ?
Cr(2) N(4) 1.98(1) . . ?
Cr(2) N(5) 1.98(1) . . ?
Cr(2) N(5) 1.98(1) . . ?
Cr(2) N(6) 2.071(9) . . ?
Cr(2) N(6) 2.071(9) . . ?
Cl(1) C(39) 1.62(2) . . ?
Cl(2) C(39) 1.84(2) . . ?
S(1) C(3) 1.79(1) . . ?
S(1) C(5) 1.75(1) . . ?
S(2) C(4) 1.82(1) . . ?
S(2) C(6) 1.75(1) . . ?
S(3) C(5) 1.75(1) . . ?
S(3) C(7) 1.73(1) . . ?
S(4) C(6) 1.75(1) . . ?
S(4) C(7) 1.77(1) . . ?
S(5) C(8) 1.75(1) . . ?
S(5) C(9) 1.73(1) . . ?
S(6) C(8) 1.75(1) . . ?
S(6) C(10) 1.72(1) . . ?
S(7) C(9) 1.74(1) . . ?
S(7) C(11) 1.75(1) . . ?
S(8) C(10) 1.72(1) . . ?
S(8) C(11) 1.75(1) . . ?
S(9) C(12) 1.73(1) . . ?
S(9) C(13) 1.73(1) . . ?
S(10) C(12) 1.75(1) . . ?
S(10) C(14) 1.73(1) . . ?
S(11) C(17) 1.62(1) . . ?
S(12) C(18) 1.60(1) . . ?
S(13) C(28) 1.66(1) . . ?
S(14) C(29) 1.62(1) . . ?
O(1) C(13) 1.37(1) . . ?
O(1) C(15) 1.43(2) . . ?
O(2) C(14) 1.34(1) . . ?
O(2) C(16) 1.44(2) . . ?
N(1) C(17) 1.13(1) . . ?
N(2) C(18) 1.12(1) . . ?
N(3) C(19) 1.36(1) . . ?
N(3) C(27) 1.33(1) . . ?
N(4) C(28) 1.11(1) . . ?
N(5) C(29) 1.14(1) . . ?
N(6) C(30) 1.36(2) . . ?
N(6) C(38) 1.30(1) . . ?
C(1) C(3) 1.46(2) . . ?
C(1) H(1) 0.96 . . no
C(1) H(2) 0.95 . . no
C(1) H(3) 0.96 . . no
C(2) C(4) 1.45(2) . . ?
C(2) H(4) 0.98 . . no
C(2) H(5) 0.95 . . no
C(2) H(6) 0.91 . . no
C(3) H(7) 0.95 . . no
C(3) H(8) 0.94 . . no
C(4) H(9) 0.95 . . no
C(4) H(10) 0.97 . . no
C(5) C(6) 1.34(2) . . ?
C(7) C(8) 1.34(1) . . ?
C(9) C(10) 1.34(1) . . ?
C(11) C(12) 1.35(1) . . ?
C(13) C(14) 1.31(2) . . ?
C(15) C(16) 1.35(3) . . ?
C(15) H(11) 0.97 . . no
C(15) H(12) 0.95 . . no
C(16) H(13) 0.99 . . no
C(16) H(14) 0.91 . . no
C(19) C(20) 1.36(2) . . ?
C(19) H(15) 0.94 . . no
C(20) C(21) 1.40(2) . . ?
C(20) H(16) 0.96 . . no
C(21) C(22) 1.41(2) . . ?
C(21) C(26) 1.40(2) . . ?
C(22) C(23) 1.36(2) . . ?
C(22) H(17) 0.95 . . no
C(23) C(24) 1.41(2) . . ?
C(23) H(18) 0.96 . . no
C(24) C(25) 1.36(2) . . ?
C(24) H(19) 0.95 . . no
C(25) C(26) 1.41(2) . . ?
C(25) H(20) 0.96 . . no
C(26) C(27) 1.41(1) . . ?
C(27) H(21) 0.96 . . no
C(30) C(31) 1.37(2) . . ?
C(30) H(22) 0.95 . . no
C(31) C(32) 1.39(2) . . ?
C(31) H(23) 0.97 . . no
C(32) C(33) 1.40(2) . . ?
C(32) C(37) 1.42(2) . . ?
C(33) C(34) 1.36(2) . . ?
C(33) H(24) 0.95 . . no
C(34) C(35) 1.39(2) . . ?
C(34) H(25) 0.95 . . no
C(35) C(36) 1.34(2) . . ?
C(35) H(26) 0.96 . . no
C(36) C(37) 1.39(2) . . ?
C(36) H(27) 0.95 . . no
C(37) C(38) 1.44(2) . . ?
C(38) H(28) 0.95 . . no
C(39) H(29) 0.95 . . no
C(39) H(30) 0.94 . . no

loop_
_geom_contact_atom_site_label_1
_geom_contact_atom_site_label_2
_geom_contact_distance
_geom_contact_site_symmetry_1
_geom_contact_site_symmetry_2
_geom_contact_publ_flag
Cl(1) Cl(1) 3.57(1) . 2_756 no
S(1) C(14) 3.58(1) . 2_666 no
S(2) C(13) 3.60(1) . 2_666 no
S(5) C(10) 3.43(1) . 2_666 no
S(5) S(13) 3.479(5) . 2_766 no
S(5) C(30) 3.49(1) . 2_766 no
S(5) C(31) 3.51(1) . 2_766 no
S(5) C(28) 3.53(1) . 2_766 no
S(6) S(13) 3.500(5) . 1_455 no
S(6) C(9) 3.54(1) . 2_666 no
S(7) S(13) 3.276(5) . 2_766 no
S(8) S(14) 3.578(6) . 2_767 no
S(9) C(6) 3.56(1) . 2_666 no
S(9) C(22) 3.58(1) . 1_545 no
S(12) C(3) 3.57(2) . 2_777 no
O(1) C(19) 3.58(1) . 1_545 no
O(1) C(20) 3.59(2) . 1_545 no
N(6) C(22) 3.51(2) . 1_544 no
C(7) C(11) 3.39(2) . 2_666 no
C(8) C(32) 3.56(2) . 2_766 no
C(8) C(9) 3.57(1) . 2_666 no
C(9) C(31) 3.49(2) . 2_766 no
C(21) C(37) 3.51(2) . 1_566 no
C(22) C(38) 3.49(2) . 1_566 no

loop_
_geom_torsion_atom_site_label_1
_geom_torsion_atom_site_label_2
_geom_torsion_atom_site_label_3
_geom_torsion_atom_site_label_4
_geom_torsion_site_symmetry_1
_geom_torsion_site_symmetry_2
_geom_torsion_site_symmetry_3
_geom_torsion_site_symmetry_4
_geom_torsion
_geom_torsion_publ_flag
Cr(1) N(1) C(17) S(11) . . . . 140(34) no
Cr(1) N(1) C(17) S(11) . . . . -140(34) no
Cr(1) N(2) C(18) S(12) . . . . 62(26) no
Cr(1) N(2) C(18) S(12) . . . . -62(26) no
Cr(1) N(3) C(19) C(20) . . . . -176.8(9) no
Cr(1) N(3) C(27) C(26) . . . . 178.3(9) no
Cr(1) N(3) C(19) C(20) . . . . 176.8(9) no
Cr(1) N(3) C(27) C(26) . . . . -178.3(9) no
Cr(2) N(4) C(28) S(13) . . . . -4(25) no
Cr(2) N(4) C(28) S(13) . . . . 4(25) no
Cr(2) N(5) C(29) S(14) . . . . 37(45) no
Cr(2) N(5) C(29) S(14) . . . . -37(45) no
Cr(2) N(6) C(30) C(31) . . . . 176.2(9) no
Cr(2) N(6) C(38) C(37) . . . . -176.9(8) no
Cr(2) N(6) C(30) C(31) . . . . -176.2(9) no
Cr(2) N(6) C(38) C(37) . . . . 176.9(8) no
S(1) C(5) S(3) C(7) . . . . -178.3(7) no
S(1) C(5) C(6) S(2) . . . . 2(2) no
S(1) C(5) C(6) S(4) . . . . 172.5(6) no
S(2) C(6) S(4) C(7) . . . . 176.4(7) no
S(2) C(6) C(5) S(3) . . . . -170.6(6) no
S(3) C(5) S(1) C(3) . . . . -71.5(9) no
S(3) C(5) C(6) S(4) . . . . -0(1) no
S(3) C(7) S(4) C(6) . . . . -8.6(7) no
S(3) C(7) C(8) S(5) . . . . -2(1) no
S(3) C(7) C(8) S(6) . . . . -178.8(6) no
S(4) C(6) S(2) C(4) . . . . 28.6(8) no
S(4) C(7) S(3) C(5) . . . . 8.5(7) no
S(4) C(7) C(8) S(5) . . . . 175.1(6) no
S(4) C(7) C(8) S(6) . . . . -1(1) no
S(5) C(8) S(6) C(10) . . . . 3.5(7) no
S(5) C(9) S(7) C(11) . . . . -176.8(8) no
S(5) C(9) C(10) S(6) . . . . -1(1) no
S(5) C(9) C(10) S(8) . . . . 173.8(6) no
S(6) C(8) S(5) C(9) . . . . -3.8(7) no
S(6) C(10) S(8) C(11) . . . . 178.7(7) no
S(6) C(10) C(9) S(7) . . . . -177.8(6) no
S(7) C(9) S(5) C(8) . . . . 179.5(7) no
S(7) C(9) C(10) S(8) . . . . -3(1) no
S(7) C(11) S(8) C(10) . . . . -4.3(7) no
S(7) C(11) C(12) S(9) . . . . -2(1) no
S(7) C(11) C(12) S(10) . . . . -178.7(6) no
S(8) C(10) S(6) C(8) . . . . -175.9(7) no
S(8) C(11) S(7) C(9) . . . . 3.0(8) no
S(8) C(11) C(12) S(9) . . . . 177.1(6) no
S(8) C(11) C(12) S(10) . . . . -0(2) no
S(9) C(12) S(10) C(14) . . . . 0.4(8) no
S(9) C(13) O(1) C(15) . . . . -168(1) no
S(9) C(13) C(14) S(10) . . . . 2(2) no
S(9) C(13) C(14) O(2) . . . . -180(1) no
S(10) C(12) S(9) C(13) . . . . 0.4(7) no
S(10) C(14) O(2) C(16) . . . . -172(1) no
S(10) C(14) C(13) O(1) . . . . 178.4(9) no
O(1) C(13) S(9) C(12) . . . . -178.2(9) no
O(1) C(13) C(14) O(2) . . . . -3(2) no
O(1) C(15) C(16) O(2) . . . . 49(4) no
O(2) C(14) S(10) C(12) . . . . -180(1) no
N(1) Cr(1) N(1) C(17) . . . . -180(1) no
N(1) Cr(1) N(2) C(18) . . . . -12(3) no
N(1) Cr(1) N(2) C(18) . . . . -168(3) no
N(1) Cr(1) N(3) C(19) . . . . -141.1(9) no
N(1) Cr(1) N(3) C(27) . . . . 39.5(9) no
N(1) Cr(1) N(3) C(19) . . . . -38.9(9) no
N(1) Cr(1) N(3) C(27) . . . . 140.5(9) no
N(2) Cr(1) N(1) C(17) . . . . -68(7) no
N(2) Cr(1) N(1) C(17) . . . . -112(7) no
N(2) Cr(1) N(2) C(18) . . . . -112(7) no
N(2) Cr(1) N(3) C(19) . . . . -52.7(9) no
N(2) Cr(1) N(3) C(27) . . . . 128.0(9) no
N(2) Cr(1) N(3) C(19) . . . . -127.3(9) no
N(2) Cr(1) N(3) C(27) . . . . 52.0(9) no
N(3) Cr(1) N(1) C(17) . . . . 22(7) no
N(3) Cr(1) N(1) C(17) . . . . 158(7) no
N(3) Cr(1) N(2) C(18) . . . . -102(3) no
N(3) Cr(1) N(2) C(18) . . . . -78(3) no
N(3) Cr(1) N(3) C(19) . . . . -78(3) no
N(3) Cr(1) N(3) C(27) . . . . -78(3) no
N(3) C(19) C(20) C(21) . . . . -1(2) no
N(3) C(27) C(26) C(21) . . . . -2(2) no
N(3) C(27) C(26) C(25) . . . . -179(1) no
N(4) Cr(2) N(4) C(28) . . . . -179(1) no
N(4) Cr(2) N(5) C(29) . . . . 6(3) no
N(4) Cr(2) N(5) C(29) . . . . 174(3) no
N(4) Cr(2) N(6) C(30) . . . . -40.1(9) no
N(4) Cr(2) N(6) C(38) . . . . 135.4(9) no
N(4) Cr(2) N(6) C(30) . . . . -139.9(9) no
N(4) Cr(2) N(6) C(38) . . . . 44.6(9) no
N(5) Cr(2) N(4) C(28) . . . . 12(2) no
N(5) Cr(2) N(4) C(28) . . . . 168(2) no
N(5) Cr(2) N(5) C(29) . . . . 168(2) no
N(5) Cr(2) N(6) C(30) . . . . -128.1(9) no
N(5) Cr(2) N(6) C(38) . . . . 47.5(9) no
N(5) Cr(2) N(6) C(30) . . . . -51.9(9) no
N(5) Cr(2) N(6) C(38) . . . . 132.5(9) no
N(6) Cr(2) N(4) C(28) . . . . -80(2) no
N(6) Cr(2) N(4) C(28) . . . . -100(2) no
N(6) Cr(2) N(5) C(29) . . . . 96(3) no
N(6) Cr(2) N(5) C(29) . . . . 84(3) no
N(6) Cr(2) N(6) C(30) . . . . 84(3) no
N(6) Cr(2) N(6) C(38) . . . . 84(3) no
N(6) C(30) C(31) C(32) . . . . -0(2) no
N(6) C(38) C(37) C(32) . . . . 2(2) no
N(6) C(38) C(37) C(36) . . . . -177(1) no
C(1) C(3) S(1) C(5) . . . . 71(1) no
C(2) C(4) S(2) C(6) . . . . 72(1) no
C(3) S(1) C(5) C(6) . . . . 116(1) no
C(4) S(2) C(6) C(5) . . . . -161(1) no
C(5) S(3) C(7) C(8) . . . . -174(1) no
C(5) C(6) S(4) C(7) . . . . 5(1) no
C(6) S(4) C(7) C(8) . . . . 174(1) no
C(6) C(5) S(3) C(7) . . . . -5(1) no
C(7) C(8) S(5) C(9) . . . . 179.7(9) no
C(7) C(8) S(6) C(10) . . . . -179.9(9) no
C(8) S(5) C(9) C(10) . . . . 3(1) no
C(8) S(6) C(10) C(9) . . . . -1.7(9) no
C(9) S(7) C(11) C(12) . . . . -178(1) no
C(9) C(10) S(8) C(11) . . . . 4(1) no
C(10) S(8) C(11) C(12) . . . . 177(1) no
C(10) C(9) S(7) C(11) . . . . 0(1) no
C(11) C(12) S(9) C(13) . . . . -177(1) no
C(11) C(12) S(10) C(14) . . . . 178(1) no
C(12) S(9) C(13) C(14) . . . . -1(1) no
C(12) S(10) C(14) C(13) . . . . -1(1) no
C(13) O(1) C(15) C(16) . . . . -38(3) no
C(13) C(14) O(2) C(16) . . . . 9(2) no
C(14) O(2) C(16) C(15) . . . . -31(3) no
C(14) C(13) O(1) C(15) . . . . 16(2) no
C(19) N(3) C(27) C(26) . . . . -1(2) no
C(19) C(20) C(21) C(22) . . . . 180(1) no
C(19) C(20) C(21) C(26) . . . . -1(2) no
C(20) C(19) N(3) C(27) . . . . 3(2) no
C(20) C(21) C(22) C(23) . . . . 179(1) no
C(20) C(21) C(26) C(25) . . . . -180(1) no
C(20) C(21) C(26) C(27) . . . . 3(2) no
C(21) C(22) C(23) C(24) . . . . -1(2) no
C(21) C(26) C(25) C(24) . . . . 3(2) no
C(22) C(21) C(26) C(25) . . . . -1(2) no
C(22) C(21) C(26) C(27) . . . . -178(1) no
C(22) C(23) C(24) C(25) . . . . 3(2) no
C(23) C(22) C(21) C(26) . . . . -0(2) no
C(23) C(24) C(25) C(26) . . . . -4(2) no
C(24) C(25) C(26) C(27) . . . . -180(1) no
C(30) N(6) C(38) C(37) . . . . -1(2) no
C(30) C(31) C(32) C(33) . . . . 180(1) no
C(30) C(31) C(32) C(37) . . . . 1(2) no
C(31) C(30) N(6) C(38) . . . . 0(2) no
C(31) C(32) C(33) C(34) . . . . -179(1) no
C(31) C(32) C(37) C(36) . . . . 177(1) no
C(31) C(32) C(37) C(38) . . . . -2(2) no
C(32) C(33) C(34) C(35) . . . . 4(2) no
C(32) C(37) C(36) C(35) . . . . 1(2) no
C(33) C(32) C(37) C(36) . . . . -2(2) no
C(33) C(32) C(37) C(38) . . . . 179(1) no
C(33) C(34) C(35) C(36) . . . . -6(2) no
C(34) C(33) C(32) C(37) . . . . -0(2) no
C(34) C(35) C(36) C(37) . . . . 3(2) no
C(35) C(36) C(37) C(38) . . . . 179(1) no
